data_2221615
loop_
_publ_author_name
'Terao, Hiromitsu'
'Gesing, Thorsten M.'
'Ishihara, Hideta'
'Furukawa, Yoshihiro'
'Gowda, B. Thimme'

_publ_section_title
;
 Bis(guanidinium) tetraiodidomercurate(II)
;
_journal_coeditor_code BX2201
_journal_issue 5
_journal_name_full 'Acta Crystallographica Section E'
_journal_page_first m503
_journal_paper_doi 10.1107/S160053680901280X
_journal_volume 65
_journal_year 2009
_chemical_formula_analytical '[C(NH2)3]2HgI4'
_chemical_formula_iupac '(C1 H6 N3)2 '[Hg I4]''
_chemical_formula_moiety '2(C H6 N3 +), Hg I4 2-'
_chemical_formula_structural '[C(NH2)3]2HgI4'
_chemical_formula_sum 'C2 H12 Hg I4 N6'
_chemical_formula_weight 828.37
_chemical_name_common 'Guanidine mercury iodid'
_chemical_name_systematic
;
Bis(guanidinium) tetraiodidomercurate(II)
;
_space_group_IT_number 2
_symmetry_cell_setting triclinic
_symmetry_space_group_name_Hall '-P 1'
_symmetry_space_group_name_H-M 'P -1'
_atom_sites_solution_hydrogens geom
_atom_sites_solution_primary direct
_atom_sites_solution_secondary difmap
_audit_creation_method SHELXL
_cell_angle_alpha 105.80(3)
_cell_angle_beta 95.79(4)
_cell_angle_gamma 118.46(2)
_cell_formula_units_Z 2
_cell_length_a 8.981(2)
_cell_length_b 8.996(2)
_cell_length_c 12.302(3)
_cell_measurement_reflns_used 2000
_cell_measurement_temperature 298
_cell_measurement_theta_max 28.04
_cell_measurement_theta_min 2.65
_cell_volume 808.9(5)
_computing_cell_refinement 'CELL (Stoe & Cie, 1999)'
_computing_data_collection 'EXPOSE (Stoe & Cie, 1999)'
_computing_data_reduction 'XPREP (Bruker, 2003)'
_computing_molecular_graphics
;
DIAMOND (Crystal Impact, 2008) and PLATON (Spek, 2009)
;
_computing_publication_material 'SHELXL93 (Sheldrick, 2008)'
_computing_structure_refinement 'SHELXL93 (Sheldrick, 2008)'
_computing_structure_solution 'SHELXS86 (Sheldrick, 2008)'
_diffrn_ambient_temperature 298
_diffrn_measured_fraction_theta_full 0.976
_diffrn_measured_fraction_theta_max 28.05
_diffrn_measurement_device 'Stoe IPDS-I'
_diffrn_measurement_method 'imaging plate dynamic profile intergration'
_diffrn_radiation_monochromator graphite
_diffrn_radiation_source 'fine-focus sealed tube'
_diffrn_radiation_type MoK\a
_diffrn_radiation_wavelength 0.71073
_diffrn_reflns_av_R_equivalents 0.1177
_diffrn_reflns_av_sigmaI/netI 0.1011
_diffrn_reflns_limit_h_max 11
_diffrn_reflns_limit_h_min -11
_diffrn_reflns_limit_k_max 11
_diffrn_reflns_limit_k_min -11
_diffrn_reflns_limit_l_max 16
_diffrn_reflns_limit_l_min -16
_diffrn_reflns_number 14500
_diffrn_reflns_theta_full 27.50
_diffrn_reflns_theta_max 28.04
_diffrn_reflns_theta_min 2.65
_exptl_absorpt_coefficient_mu 17.126
_exptl_absorpt_correction_T_max 0.0568
_exptl_absorpt_correction_T_min 0.0166
_exptl_absorpt_correction_type numerical
_exptl_absorpt_process_details '(XSHAPE; Stoe & Cie, 1999)'
_exptl_crystal_colour yellow
_exptl_crystal_density_diffrn 3.401
_exptl_crystal_density_method none
_exptl_crystal_description cylindric
_exptl_crystal_F_000 716
_exptl_crystal_size_max 0.42
_exptl_crystal_size_mid 0.38
_exptl_crystal_size_min 0.32
_refine_diff_density_max 3.075
_refine_diff_density_min -2.708
_refine_ls_extinction_coef 0.00075(10)
_refine_ls_extinction_expression Fc^*^=kFc[1+0.001xFc^2^\l^3^/sin(2\q)]^-1/4^
_refine_ls_extinction_method 'SHELXL93 (Sheldrick, 2008)'
_refine_ls_goodness_of_fit_all 0.810
_refine_ls_goodness_of_fit_ref 1.048
_refine_ls_hydrogen_treatment mixed
_refine_ls_matrix_type full
_refine_ls_number_parameters 156
_refine_ls_number_reflns 3613
_refine_ls_number_restraints 32
_refine_ls_restrained_S_all 0.806
_refine_ls_R_factor_all 0.0984
_refine_ls_R_factor_gt 0.0587
_refine_ls_shift/su_max 0.000
_refine_ls_shift/su_mean 0.000
_refine_ls_structure_factor_coef Fsqd
_refine_ls_weighting_details 'calc w=1/[\s^2^(Fo^2^)+(0.0353P)^2^] where P=(Fo^2^+2Fc^2^)/3'
_refine_ls_weighting_scheme calc
_refine_ls_wR_factor_all 0.0699
_refine_ls_wR_factor_gt 0.1485
_refine_ls_wR_factor_ref 0.1353
_reflns_number_gt 1846
_reflns_number_total 3613
_reflns_threshold_expression I>2\s(I)
_cod_data_source_file bx2201.cif
_cod_data_source_block I
_cod_database_code 2221615
_cod_database_fobs_code 2221615

loop_
_symmetry_equiv_pos_as_xyz
'x, y, z'
'-x, -y, -z'

loop_
_atom_site_aniso_label
_atom_site_aniso_U_11
_atom_site_aniso_U_22
_atom_site_aniso_U_33
_atom_site_aniso_U_12
_atom_site_aniso_U_13
_atom_site_aniso_U_23
Hg1 0.0686(4) 0.0651(5) 0.0641(4) 0.0319(4) 0.0196(3) 0.0262(4)
I1 0.0802(7) 0.0566(7) 0.0743(7) 0.0413(6) 0.0367(6) 0.0307(6)
I2 0.0632(6) 0.0535(7) 0.0608(6) 0.0271(6) 0.0115(5) 0.0233(5)
I3 0.0605(6) 0.0547(7) 0.0725(7) 0.0284(6) 0.0193(5) 0.0259(6)
I4 0.0606(6) 0.0668(8) 0.0540(6) 0.0182(6) 0.0137(5) 0.0237(6)
C1 0.060(9) 0.039(10) 0.050(8) 0.023(8) 0.014(7) 0.017(8)
N11 0.063(9) 0.069(11) 0.111(12) 0.045(8) 0.032(9) 0.047(10)
N12 0.063(8) 0.039(9) 0.077(9) 0.022(7) -0.004(7) 0.009(8)
N13 0.068(9) 0.053(11) 0.113(13) 0.033(9) 0.004(9) 0.027(10)
C2 0.053(9) 0.047(12) 0.076(12) 0.014(9) 0.003(9) 0.016(10)
N21 0.079(10) 0.048(11) 0.088(11) 0.005(9) 0.033(9) 0.013(9)
N22 0.076(10) 0.054(12) 0.060(9) -0.012(9) 0.006(8) -0.006(8)
N23 0.074(11) 0.096(15) 0.077(11) -0.007(10) 0.032(10) 0.010(11)

loop_
_atom_site_type_symbol
_atom_site_label
_atom_site_fract_x
_atom_site_fract_y
_atom_site_fract_z
_atom_site_U_iso_or_equiv
_atom_site_thermal_displace_type
_atom_site_calc_flag
_atom_site_refinement_flags
_atom_site_occupancy
_atom_site_disorder_group
Hg Hg1 0.34641(9) 0.61562(10) 0.73508(6) 0.0667(3) Uani d . 1 .
I I1 0.0809(2) 0.5696(2) 0.84518(10) 0.0650(3) Uani d . 1 .
I I2 0.53156(14) 0.4740(2) 0.82071(9) 0.0607(3) Uani d . 1 .
I I3 0.58185(14) 0.9944(2) 0.80058(10) 0.0627(3) Uani d . 1 .
I I4 0.22651(14) 0.4550(2) 0.49342(9) 0.0673(3) Uani d . 1 .
C C1 0.0864(17) 0.0540(15) 0.8824(8) 0.051(3) Uani d D 1 .
N N11 0.2387(17) 0.0661(18) 0.9149(13) 0.072(4) Uani d D 1 .
H H11A 0.246(12) -0.030(7) 0.902(4) 0.12(3) Uiso d D 1 .
H H11B 0.333(7) 0.174(5) 0.9499(19) 0.12(3) Uiso d D 1 .
N N12 0.0824(14) 0.2000(14) 0.9034(11) 0.066(4) Uani d D 1 .
H H12A 0.179(2) 0.3056(13) 0.9387(16) 0.12(3) Uiso d D 1 .
H H12B -0.0169(19) 0.193(2) 0.8825(17) 0.12(3) Uiso d D 1 .
N N13 -0.0542(16) -0.1065(19) 0.8300(14) 0.080(4) Uani d D 1 .
H H13A -0.152(4) -0.111(8) 0.810(3) 0.12(3) Uiso d D 1 .
H H13B -0.054(9) -0.207(5) 0.815(3) 0.12(3) Uiso d D 1 .
C C2 0.2590(18) -0.012(2) 0.5152(16) 0.067(4) Uani d D 1 .
N N21 0.4067(18) 0.136(2) 0.5198(14) 0.086(5) Uani d D 1 .
H H21A 0.453(8) 0.138(11) 0.461(4) 0.12(3) Uiso d D 1 .
H H21B 0.457(8) 0.232(6) 0.584(3) 0.12(3) Uiso d D 1 .
N N22 0.1800(17) -0.158(2) 0.4211(13) 0.092(5) Uani d D 1 .
H H22A 0.085(3) -0.246(11) 0.427(11) 0.12(3) Uiso d D 1 .
H H22B 0.212(14) -0.173(18) 0.357(5) 0.12(3) Uiso d D 1 .
N N23 0.193(2) -0.009(3) 0.6078(14) 0.110(7) Uani d D 1 .
H H23A 0.098(3) -0.100(11) 0.610(12) 0.12(3) Uiso d D 1 .
H H23B 0.252(13) 0.093(8) 0.668(7) 0.12(3) Uiso d D 1 .

loop_
_atom_type_symbol
_atom_type_description
_atom_type_scat_dispersion_real
_atom_type_scat_dispersion_imag
_atom_type_scat_source
C C 0.0033 0.0016 'International Tables Vol C Tables 4.2.6.8 and 6.1.1.4'
H H 0.0000 0.0000 'International Tables Vol C Tables 4.2.6.8 and 6.1.1.4'
N N 0.0061 0.0033 'International Tables Vol C Tables 4.2.6.8 and 6.1.1.4'
I I -0.4742 1.8119 'International Tables Vol C Tables 4.2.6.8 and 6.1.1.4'
Hg Hg -2.3894 9.2266 'International Tables Vol C Tables 4.2.6.8 and 6.1.1.4'

loop_
_geom_angle_atom_site_label_1
_geom_angle_atom_site_label_2
_geom_angle_atom_site_label_3
_geom_angle_site_symmetry_1
_geom_angle_site_symmetry_3
_geom_angle
_geom_angle_publ_flag
I4 Hg1 I1 . . 113.75(5) ?
I4 Hg1 I2 . . 109.54(5) ?
I1 Hg1 I2 . . 108.81(4) ?
I4 Hg1 I3 . . 109.38(6) ?
I1 Hg1 I3 . . 107.26(5) ?
I2 Hg1 I3 . . 107.93(5) ?
N13 C1 N12 . . 121.1(14) ?
N13 C1 N11 . . 119.7(14) ?
N12 C1 N11 . . 119.2(14) ?
H11A N11 H11B . . 120(7) ?
H11A N11 C1 . . 120(11) ?
H11B N11 C1 . . 118.(6) ?
H12A N12 H12B . . 120(2) ?
H12A N12 C1 . . 119.9(19) ?
H12B N12 C1 . . 120.0(18) ?
H13A N13 H13B . . 120(6) ?
H13A N13 C1 . . 117.(4) ?
H13B N13 C1 . . 123.(4) ?
N22 C2 N21 . . 120.3(17) ?
N22 C2 N23 . . 119.8(15) ?
N21 C2 N23 . . 119.9(17) ?
H21B N21 H21A . . 120(7) ?
H21B N21 C2 . . 119.(6) ?
H21A N21 C2 . . 121.(6) ?
H22B N22 H22A . . 120(11) ?
H22B N22 C2 . . 127.(9) ?
H22A N22 C2 . . 114.(9) ?
H23A N23 H23B . . 120(11) ?
H23A N23 C2 . . 125.(10) ?
H23B N23 C2 . . 115.(10) ?

loop_
_geom_bond_atom_site_label_1
_geom_bond_atom_site_label_2
_geom_bond_site_symmetry_2
_geom_bond_distance
_geom_bond_publ_flag
Hg1 I4 . 2.760(2) ?
Hg1 I1 . 2.7762(15) ?
Hg1 I2 . 2.8098(14) ?
Hg1 I3 . 2.833(2) ?
I1 H13B 1_565 2.87(7) ?
I1 H11A 1_565 3.00(4) ?
I2 H21B . 2.91(3) ?
I2 H23B . 2.99(5) ?
I3 H13A 1_665 2.97(5) ?
I3 H22B 2_666 3.05(7) ?
I3 H21A 2_666 3.03(4) ?
I3 H12B 1_665 3.057(19) ?
C1 N13 . 1.29(2) ?
C1 N12 . 1.29(2) ?
C1 N11 . 1.32(2) ?
N11 H11A . 0.88(8) ?
N11 H11B . 0.87(5) ?
N12 H12A . 0.87(2) ?
N12 H12B . 0.87(2) ?
N13 H13A . 0.87(5) ?
N13 H13B . 0.88(6) ?
C2 N22 . 1.30(2) ?
C2 N21 . 1.34(2) ?
C2 N23 . 1.34(2) ?
N21 H21B . 0.87(4) ?
N21 H21A . 0.87(7) ?
N22 H22B . 0.87(9) ?
N22 H22A . 0.87(9) ?
N23 H23A . 0.87(9) ?
N23 H23B . 0.87(8) ?

loop_
_geom_hbond_atom_site_label_D
_geom_hbond_atom_site_label_H
_geom_hbond_atom_site_label_A
_geom_hbond_site_symmetry_A
_geom_hbond_distance_DH
_geom_hbond_distance_HA
_geom_hbond_distance_DA
_geom_hbond_angle_DHA
N11 H11A I1 1_545 0.87(4) 3.00(4) 3.78(2) 151(2)
N12 H12A I2 . 0.87(4) 3.46(2) 3.83(2) 123(2)
N13 H13A I3 1_445 0.87(4) 2.96(4) 3.80(2) 161(2)
N13 H13B I1 1_545 0.87(4) 2.88(4) 3.69(2) 156(2)
N21 H21A I3 2_666 0.87(4) 3.03(4) 3.82(2) 151(2)
N21 H21B I2 . 0.87(4) 2.91(4) 3.74(2) 162(6)
N22 H22A I4 2_556 0.87(9) 2.98(4) 3.82(2) 162(2)
N22 H22B I3 2_666 0.87(10) 3.05(4) 3.81(2) 147(2)
N23 H23A I4 2_556 0.87(9) 2.91(4) 3.71(2) 153(2)
N23 H23B I2 . 0.87(4) 2.99(4) 3.82(2) 161(6)

loop_
_geom_torsion_atom_site_label_1
_geom_torsion_atom_site_label_2
_geom_torsion_atom_site_label_3
_geom_torsion_atom_site_label_4
_geom_torsion_site_symmetry_1
_geom_torsion_site_symmetry_2
_geom_torsion_site_symmetry_3
_geom_torsion_site_symmetry_4
_geom_torsion
_geom_torsion_publ_flag
N13 C1 N11 H11A . . . . 0.0(6) ?
N12 C1 N11 H11A . . . . -180.0(5) ?
N13 C1 N11 H11B . . . . 180.0(6) ?
N12 C1 N11 H11B . . . . 0.0(5) ?
N13 C1 N12 H12A . . . . -180.0(6) ?
N11 C1 N12 H12A . . . . 0.0(4) ?
N13 C1 N12 H12B . . . . 0.1(9) ?
N11 C1 N12 H12B . . . . -180.0(8) ?
N12 C1 N13 H13A . . . . -0.1(10) ?
N11 C1 N13 H13A . . . . 179.9(7) ?
N12 C1 N13 H13B . . . . -179.9(7) ?
N11 C1 N13 H13B . . . . 0.1(10) ?
N22 C2 N21 H21B . . . . 180.0(5) ?
N23 C2 N21 H21B . . . . -0.1(6) ?
N22 C2 N21 H21A . . . . 0.0(5) ?
N23 C2 N21 H21A . . . . 179.9(6) ?
N21 C2 N22 H22B . . . . 0.1(6) ?
N23 C2 N22 H22B . . . . -179.9(6) ?
N21 C2 N22 H22A . . . . 180.0(5) ?
N23 C2 N22 H22A . . . . 0.1(6) ?
N22 C2 N23 H23A . . . . -0.2(11) ?
N21 C2 N23 H23A . . . . 179.9(8) ?
N22 C2 N23 H23B . . . . -179.9(7) ?
N21 C2 N23 H23B . . . . 0.1(9) ?
